data_4117939
loop_
_publ_author_name
'Ming Bian'
'Zhen Wang'
'Xiaochun Xiong'
'Yu Sun'
'Carlo Matera'
'K. C. Nicolaou'
'Ang Li'

_publ_section_title
;
 Total Syntheses of Anominine and Tubingensin A
;
_journal_name_full 'Journal of the American Chemical Society'
_journal_page_first 8078
_journal_page_last 8081
_journal_paper_doi 10.1021/ja302765m
_journal_volume 134
_journal_year 2012
_chemical_formula_sum 'C32 H37 N O4 S'
_chemical_formula_weight 531.69
_chemical_name_systematic
; 
 ? 
;
_space_group_IT_number 2
_symmetry_cell_setting triclinic
_symmetry_space_group_name_Hall '-P 1'
_symmetry_space_group_name_H-M 'P -1'
_atom_sites_solution_hydrogens geom
_atom_sites_solution_primary direct
_atom_sites_solution_secondary difmap
_audit_creation_method SHELXL-97
_cell_angle_alpha 91.331(2)
_cell_angle_beta 94.771(2)
_cell_angle_gamma 90.583(2)
_cell_formula_units_Z 2
_cell_length_a 8.0406(10)
_cell_length_b 9.7562(12)
_cell_length_c 17.270(2)
_cell_measurement_reflns_used 2956
_cell_measurement_temperature 133(2)
_cell_measurement_theta_max 28.95
_cell_measurement_theta_min 2.37
_cell_volume 1349.6(3)
_computing_cell_refinement 'Bruker SAINT'
_computing_data_collection 'Bruker APEX2'
_computing_data_reduction 'Bruker SAINT'
_computing_molecular_graphics 'Bruker SHELXTL'
_computing_publication_material 'Bruker SHELXTL'
_computing_structure_refinement 'SHELXL-97 (Sheldrick, 2008)'
_computing_structure_solution 'SHELXS-97 (Sheldrick, 2008)'
_diffrn_ambient_temperature 133(2)
_diffrn_measured_fraction_theta_full 0.995
_diffrn_measured_fraction_theta_max 0.995
_diffrn_measurement_device_type 'Bruker APEX-II CCD'
_diffrn_measurement_method '\f and \w scans'
_diffrn_radiation_monochromator graphite
_diffrn_radiation_source 'fine-focus sealed tube'
_diffrn_radiation_type MoK\a
_diffrn_radiation_wavelength 0.71073
_diffrn_reflns_av_R_equivalents 0.0277
_diffrn_reflns_av_sigmaI/netI 0.0469
_diffrn_reflns_limit_h_max 10
_diffrn_reflns_limit_h_min -10
_diffrn_reflns_limit_k_max 11
_diffrn_reflns_limit_k_min -12
_diffrn_reflns_limit_l_max 22
_diffrn_reflns_limit_l_min -22
_diffrn_reflns_number 10408
_diffrn_reflns_theta_full 27.00
_diffrn_reflns_theta_max 27.00
_diffrn_reflns_theta_min 2.09
_exptl_absorpt_coefficient_mu 0.159
_exptl_absorpt_correction_T_max 0.9720
_exptl_absorpt_correction_T_min 0.9568
_exptl_absorpt_correction_type multi-scan
_exptl_absorpt_process_details sadabs
_exptl_crystal_colour colourless
_exptl_crystal_density_diffrn 1.308
_exptl_crystal_description block
_exptl_crystal_F_000 568
_exptl_crystal_size_max 0.28
_exptl_crystal_size_mid 0.20
_exptl_crystal_size_min 0.18
_refine_diff_density_max 0.373
_refine_diff_density_min -0.407
_refine_diff_density_rms 0.066
_refine_ls_extinction_method none
_refine_ls_goodness_of_fit_ref 0.874
_refine_ls_hydrogen_treatment constr
_refine_ls_matrix_type full
_refine_ls_number_parameters 346
_refine_ls_number_reflns 5859
_refine_ls_number_restraints 0
_refine_ls_restrained_S_all 0.874
_refine_ls_R_factor_all 0.0613
_refine_ls_R_factor_gt 0.0406
_refine_ls_shift/su_max 0.001
_refine_ls_shift/su_mean 0.000
_refine_ls_structure_factor_coef Fsqd
_refine_ls_weighting_details 'calc w=1/[\s^2^(Fo^2^)+(0.0982P)^2^+0.5000P] where P=(Fo^2^+2Fc^2^)/3'
_refine_ls_weighting_scheme calc
_refine_ls_wR_factor_gt 0.1118
_refine_ls_wR_factor_ref 0.1375
_reflns_number_gt 4441
_reflns_number_total 5859
_reflns_threshold_expression >2sigma(I)
_cod_data_source_file ja302765m_si_002.cif
_cod_data_source_block mo_dm12044_0m
_cod_database_code 4117939

loop_
_symmetry_equiv_pos_as_xyz
'x, y, z'
'-x, -y, -z'

loop_
_atom_site_label
_atom_site_type_symbol
_atom_site_fract_x
_atom_site_fract_y
_atom_site_fract_z
_atom_site_U_iso_or_equiv
_atom_site_adp_type
_atom_site_occupancy
_atom_site_symmetry_multiplicity
_atom_site_calc_flag
_atom_site_refinement_flags
S1 S 0.03811(6) 0.20330(5) -0.09565(3) 0.01784(13) Uani 1 1 d .
O1 O 0.55016(16) 0.31280(14) 0.40918(8) 0.0205(3) Uani 1 1 d .
O2 O 0.57274(17) 0.07417(15) 0.39517(8) 0.0260(3) Uani 1 1 d .
O3 O -0.06130(17) 0.09493(14) -0.06877(8) 0.0227(3) Uani 1 1 d .
O4 O -0.02692(18) 0.29040(15) -0.15580(8) 0.0253(3) Uani 1 1 d .
N1 N 0.09373(19) 0.30183(16) -0.01822(9) 0.0170(3) Uani 1 1 d .
C1 C 0.1819(2) 0.42784(19) -0.02004(10) 0.0163(4) Uani 1 1 d .
C2 C 0.1905(2) 0.5202(2) -0.07965(11) 0.0203(4) Uani 1 1 d .
H2A H 0.1347 0.5029 -0.1297 0.024 Uiso 1 1 calc R
C3 C 0.2841(2) 0.6386(2) -0.06275(12) 0.0241(4) Uani 1 1 d .
H3A H 0.2932 0.7039 -0.1022 0.029 Uiso 1 1 calc R
C4 C 0.3654(2) 0.6642(2) 0.01094(12) 0.0243(4) Uani 1 1 d .
H4A H 0.4294 0.7462 0.0206 0.029 Uiso 1 1 calc R
C5 C 0.3544(2) 0.5724(2) 0.06982(11) 0.0208(4) Uani 1 1 d .
H5A H 0.4077 0.5915 0.1201 0.025 Uiso 1 1 calc R
C6 C 0.2630(2) 0.45075(19) 0.05413(10) 0.0167(4) Uani 1 1 d .
C7 C 0.2265(2) 0.33531(19) 0.10196(10) 0.0159(4) Uani 1 1 d .
C8 C 0.1280(2) 0.2470(2) 0.05649(10) 0.0176(4) Uani 1 1 d .
H8A H 0.0880 0.1611 0.0724 0.021 Uiso 1 1 calc R
C9 C 0.2942(2) 0.33148(19) 0.18351(10) 0.0166(4) Uani 1 1 d .
H9A H 0.4101 0.3516 0.1927 0.020 Uiso 1 1 calc R
C10 C 0.2155(2) 0.30355(19) 0.24673(10) 0.0163(4) Uani 1 1 d .
C11 C 0.2961(2) 0.32019(19) 0.33044(10) 0.0152(4) Uani 1 1 d .
C12 C 0.1913(2) 0.4255(2) 0.37733(10) 0.0192(4) Uani 1 1 d .
C13 C 0.0050(2) 0.3854(3) 0.36656(11) 0.0271(5) Uani 1 1 d .
H13A H -0.0112 0.2982 0.3933 0.032 Uiso 1 1 calc R
H13B H -0.0594 0.4566 0.3924 0.032 Uiso 1 1 calc R
C14 C -0.0666(2) 0.3683(3) 0.28210(12) 0.0282(5) Uani 1 1 d .
H14A H -0.1844 0.3369 0.2799 0.034 Uiso 1 1 calc R
H14B H -0.0623 0.4568 0.2555 0.034 Uiso 1 1 calc R
C15 C 0.0365(2) 0.2639(2) 0.24314(11) 0.0212(4) Uani 1 1 d .
C16 C -0.0229(3) 0.1440(2) 0.21596(12) 0.0291(5) Uani 1 1 d .
H16A H 0.0504 0.0774 0.1973 0.035 Uiso 1 1 calc R
H16B H -0.1390 0.1242 0.2151 0.035 Uiso 1 1 calc R
C17 C 0.2373(3) 0.4231(2) 0.46570(11) 0.0243(4) Uani 1 1 d .
H17A H 0.1742 0.4936 0.4916 0.036 Uiso 1 1 calc R
H17B H 0.3571 0.4415 0.4766 0.036 Uiso 1 1 calc R
H17C H 0.2098 0.3328 0.4851 0.036 Uiso 1 1 calc R
C18 C 0.1122(3) 0.6830(2) 0.37474(15) 0.0375(6) Uani 1 1 d .
H18A H 0.1264 0.6897 0.4316 0.056 Uiso 1 1 calc R
H18B H -0.0045 0.6604 0.3580 0.056 Uiso 1 1 calc R
H18C H 0.1424 0.7709 0.3531 0.056 Uiso 1 1 calc R
C19 C 0.2254(2) 0.5703(2) 0.34579(11) 0.0234(4) Uani 1 1 d .
H19 H 0.2053 0.5642 0.2879 0.028 Uiso 1 1 calc R
C20 C 0.4087(3) 0.6105(2) 0.36520(11) 0.0237(4) Uani 1 1 d .
H20A H 0.4281 0.7043 0.3470 0.028 Uiso 1 1 calc R
H20B H 0.4342 0.6112 0.4223 0.028 Uiso 1 1 calc R
C21 C 0.5256(2) 0.5117(2) 0.32746(11) 0.0215(4) Uani 1 1 d .
H21A H 0.5247 0.5325 0.2716 0.026 Uiso 1 1 calc R
H21B H 0.6406 0.5285 0.3512 0.026 Uiso 1 1 calc R
C22 C 0.4828(2) 0.36044(19) 0.33472(10) 0.0171(4) Uani 1 1 d .
H22 H 0.5358 0.3077 0.2932 0.020 Uiso 1 1 calc R
C23 C 0.3091(2) 0.1779(2) 0.36920(11) 0.0214(4) Uani 1 1 d .
H23A H 0.2142 0.1625 0.4011 0.026 Uiso 1 1 calc R
H23B H 0.3097 0.1034 0.3294 0.026 Uiso 1 1 calc R
C24 C 0.4746(2) 0.1833(2) 0.42032(11) 0.0213(4) Uani 1 1 d .
H24 H 0.4539 0.1728 0.4762 0.026 Uiso 1 1 calc R
C25 C 0.7264(3) 0.0610(2) 0.44273(13) 0.0292(5) Uani 1 1 d .
H25A H 0.7035 0.0427 0.4970 0.035 Uiso 1 1 calc R
H25B H 0.7932 0.1467 0.4424 0.035 Uiso 1 1 calc R
C26 C 0.8201(3) -0.0567(3) 0.40957(16) 0.0437(6) Uani 1 1 d .
H26A H 0.7493 -0.1393 0.4063 0.065 Uiso 1 1 calc R
H26B H 0.9217 -0.0732 0.4433 0.065 Uiso 1 1 calc R
H26C H 0.8503 -0.0341 0.3575 0.065 Uiso 1 1 calc R
C27 C 0.2280(2) 0.1350(2) -0.12260(11) 0.0192(4) Uani 1 1 d .
C28 C 0.3007(2) 0.0277(2) -0.08091(11) 0.0203(4) Uani 1 1 d .
H28 H 0.2489 -0.0093 -0.0384 0.024 Uiso 1 1 calc R
C29 C 0.4504(2) -0.0244(2) -0.10253(12) 0.0241(4) Uani 1 1 d .
H29 H 0.5017 -0.0977 -0.0747 0.029 Uiso 1 1 calc R
C30 C 0.5252(3) 0.0298(2) -0.16413(14) 0.0347(5) Uani 1 1 d .
H30 H 0.6281 -0.0061 -0.1783 0.042 Uiso 1 1 calc R
C31 C 0.4511(4) 0.1361(3) -0.20544(16) 0.0469(7) Uani 1 1 d .
H31 H 0.5028 0.1723 -0.2482 0.056 Uiso 1 1 calc R
C32 C 0.3019(3) 0.1900(2) -0.18463(13) 0.0328(5) Uani 1 1 d .
H32 H 0.2511 0.2636 -0.2125 0.039 Uiso 1 1 calc R

loop_
_atom_site_aniso_label
_atom_site_aniso_U_11
_atom_site_aniso_U_22
_atom_site_aniso_U_33
_atom_site_aniso_U_23
_atom_site_aniso_U_13
_atom_site_aniso_U_12
S1 0.0201(2) 0.0186(2) 0.0141(2) -0.00161(17) -0.00194(16) -0.00145(18)
O1 0.0195(6) 0.0198(7) 0.0210(7) 0.0016(5) -0.0056(5) 0.0002(5)
O2 0.0266(7) 0.0235(7) 0.0267(7) -0.0003(6) -0.0043(6) 0.0067(6)
O3 0.0232(7) 0.0235(7) 0.0207(7) -0.0026(6) 0.0004(5) -0.0064(6)
O4 0.0294(7) 0.0266(8) 0.0185(7) 0.0010(6) -0.0062(6) 0.0020(6)
N1 0.0211(8) 0.0148(8) 0.0148(7) -0.0010(6) -0.0002(6) -0.0020(6)
C1 0.0153(8) 0.0153(9) 0.0185(9) -0.0008(7) 0.0019(7) 0.0010(7)
C2 0.0214(9) 0.0188(9) 0.0205(9) 0.0006(7) 0.0003(7) 0.0019(8)
C3 0.0260(10) 0.0186(10) 0.0279(10) 0.0045(8) 0.0032(8) 0.0001(8)
C4 0.0249(10) 0.0171(10) 0.0306(11) -0.0005(8) 0.0018(8) -0.0039(8)
C5 0.0201(9) 0.0209(10) 0.0209(9) -0.0032(8) -0.0002(7) -0.0017(8)
C6 0.0149(8) 0.0181(9) 0.0170(9) -0.0021(7) 0.0020(7) 0.0014(7)
C7 0.0167(8) 0.0168(9) 0.0147(8) -0.0018(7) 0.0040(7) 0.0012(7)
C8 0.0211(9) 0.0187(9) 0.0132(8) 0.0020(7) 0.0023(7) -0.0001(7)
C9 0.0137(8) 0.0179(9) 0.0175(9) -0.0025(7) -0.0018(7) 0.0007(7)
C10 0.0157(8) 0.0177(9) 0.0152(8) -0.0036(7) -0.0003(6) 0.0017(7)
C11 0.0143(8) 0.0200(9) 0.0113(8) -0.0016(7) 0.0006(6) 0.0010(7)
C12 0.0176(9) 0.0273(10) 0.0125(8) -0.0029(7) 0.0008(7) 0.0038(8)
C13 0.0175(9) 0.0459(13) 0.0181(9) -0.0061(9) 0.0045(7) 0.0048(9)
C14 0.0131(9) 0.0500(14) 0.0209(10) -0.0079(9) -0.0001(7) 0.0025(9)
C15 0.0152(8) 0.0344(11) 0.0137(8) -0.0019(8) -0.0002(7) -0.0032(8)
C16 0.0239(10) 0.0422(13) 0.0208(10) -0.0055(9) 0.0030(8) -0.0115(9)
C17 0.0248(10) 0.0330(11) 0.0148(9) -0.0028(8) 0.0009(7) 0.0032(9)
C18 0.0381(13) 0.0334(13) 0.0398(13) -0.0100(10) -0.0025(10) 0.0167(10)
C19 0.0266(10) 0.0242(10) 0.0184(9) -0.0029(8) -0.0032(7) 0.0073(8)
C20 0.0321(11) 0.0190(10) 0.0192(9) 0.0014(8) -0.0026(8) 0.0013(8)
C21 0.0198(9) 0.0234(10) 0.0208(9) 0.0017(8) -0.0022(7) -0.0027(8)
C22 0.0146(8) 0.0224(10) 0.0138(8) 0.0009(7) -0.0014(6) 0.0011(7)
C23 0.0204(9) 0.0212(10) 0.0222(9) 0.0010(8) -0.0012(7) -0.0023(8)
C24 0.0218(9) 0.0206(10) 0.0213(9) 0.0018(8) -0.0007(7) 0.0014(8)
C25 0.0254(10) 0.0254(11) 0.0356(12) 0.0054(9) -0.0055(9) 0.0060(9)
C26 0.0400(14) 0.0417(15) 0.0491(15) 0.0035(12) -0.0004(11) 0.0182(12)
C27 0.0217(9) 0.0187(9) 0.0167(9) -0.0039(7) 0.0010(7) -0.0030(7)
C28 0.0219(9) 0.0201(10) 0.0184(9) 0.0004(7) 0.0000(7) -0.0050(8)
C29 0.0242(10) 0.0212(10) 0.0262(10) -0.0016(8) -0.0010(8) -0.0019(8)
C30 0.0335(12) 0.0335(13) 0.0395(13) -0.0006(10) 0.0158(10) 0.0055(10)
C31 0.0558(16) 0.0452(15) 0.0455(15) 0.0142(12) 0.0332(13) 0.0109(13)
C32 0.0459(13) 0.0294(12) 0.0253(11) 0.0091(9) 0.0129(10) 0.0078(10)

loop_
_atom_type_symbol
_atom_type_description
_atom_type_scat_dispersion_real
_atom_type_scat_dispersion_imag
_atom_type_scat_source
C C 0.0033 0.0016 'International Tables Vol C Tables 4.2.6.8 and 6.1.1.4'
H H 0.0000 0.0000 'International Tables Vol C Tables 4.2.6.8 and 6.1.1.4'
O O 0.0106 0.0060 'International Tables Vol C Tables 4.2.6.8 and 6.1.1.4'
S S 0.1246 0.1234 'International Tables Vol C Tables 4.2.6.8 and 6.1.1.4'
N N 0.0061 0.0033 'International Tables Vol C Tables 4.2.6.8 and 6.1.1.4'

loop_
_geom_angle_atom_site_label_1
_geom_angle_atom_site_label_2
_geom_angle_atom_site_label_3
_geom_angle
O4 S1 O3 120.86(9)
O4 S1 N1 107.52(8)
O3 S1 N1 105.85(8)
O4 S1 C27 108.36(9)
O3 S1 C27 108.85(9)
N1 S1 C27 104.13(8)
C24 O1 C22 107.20(13)
C24 O2 C25 112.60(16)
C8 N1 C1 107.86(14)
C8 N1 S1 122.04(13)
C1 N1 S1 124.54(12)
C2 C1 C6 122.72(18)
C2 C1 N1 130.32(17)
C6 C1 N1 106.93(15)
C3 C2 C1 116.85(18)
C3 C2 H2A 121.6
C1 C2 H2A 121.6
C2 C3 C4 121.54(19)
C2 C3 H3A 119.2
C4 C3 H3A 119.2
C5 C4 C3 121.01(19)
C5 C4 H4A 119.5
C3 C4 H4A 119.5
C4 C5 C6 118.76(18)
C4 C5 H5A 120.6
C6 C5 H5A 120.6
C5 C6 C1 119.09(17)
C5 C6 C7 132.60(17)
C1 C6 C7 108.28(16)
C8 C7 C6 106.92(16)
C8 C7 C9 132.51(17)
C6 C7 C9 120.57(16)
C7 C8 N1 109.94(16)
C7 C8 H8A 125.0
N1 C8 H8A 125.0
C10 C9 C7 129.05(17)
C10 C9 H9A 115.5
C7 C9 H9A 115.5
C9 C10 C15 122.94(16)
C9 C10 C11 123.91(16)
C15 C10 C11 112.98(15)
C10 C11 C22 113.33(14)
C10 C11 C23 109.89(15)
C22 C11 C23 99.74(14)
C10 C11 C12 109.29(14)
C22 C11 C12 112.06(15)
C23 C11 C12 112.28(14)
C13 C12 C17 105.09(15)
C13 C12 C19 112.10(16)
C17 C12 C19 110.42(16)
C13 C12 C11 109.68(16)
C17 C12 C11 112.69(15)
C19 C12 C11 106.94(14)
C14 C13 C12 114.88(16)
C14 C13 H13A 108.5
C12 C13 H13A 108.5
C14 C13 H13B 108.5
C12 C13 H13B 108.5
H13A C13 H13B 107.5
C15 C14 C13 107.80(16)
C15 C14 H14A 110.1
C13 C14 H14A 110.1
C15 C14 H14B 110.1
C13 C14 H14B 110.1
H14A C14 H14B 108.5
C16 C15 C10 123.71(19)
C16 C15 C14 123.41(18)
C10 C15 C14 112.53(17)
C15 C16 H16A 120.0
C15 C16 H16B 120.0
H16A C16 H16B 120.0
C12 C17 H17A 109.5
C12 C17 H17B 109.5
H17A C17 H17B 109.5
C12 C17 H17C 109.5
H17A C17 H17C 109.5
H17B C17 H17C 109.5
C19 C18 H18A 109.5
C19 C18 H18B 109.5
H18A C18 H18B 109.5
C19 C18 H18C 109.5
H18A C18 H18C 109.5
H18B C18 H18C 109.5
C20 C19 C18 110.04(18)
C20 C19 C12 109.80(15)
C18 C19 C12 114.40(18)
C20 C19 H19 107.4
C18 C19 H19 107.4
C12 C19 H19 107.4
C21 C20 C19 111.82(16)
C21 C20 H20A 109.3
C19 C20 H20A 109.3
C21 C20 H20B 109.3
C19 C20 H20B 109.3
H20A C20 H20B 107.9
C22 C21 C20 114.93(16)
C22 C21 H21A 108.5
C20 C21 H21A 108.5
C22 C21 H21B 108.5
C20 C21 H21B 108.5
H21A C21 H21B 107.5
O1 C22 C21 109.79(15)
O1 C22 C11 104.46(14)
C21 C22 C11 117.26(15)
O1 C22 H22 108.3
C21 C22 H22 108.3
C11 C22 H22 108.3
C24 C23 C11 105.11(15)
C24 C23 H23A 110.7
C11 C23 H23A 110.7
C24 C23 H23B 110.7
C11 C23 H23B 110.7
H23A C23 H23B 108.8
O2 C24 O1 111.73(15)
O2 C24 C23 107.10(16)
O1 C24 C23 107.02(15)
O2 C24 H24 110.3
O1 C24 H24 110.3
C23 C24 H24 110.3
O2 C25 C26 107.52(19)
O2 C25 H25A 110.2
C26 C25 H25A 110.2
O2 C25 H25B 110.2
C26 C25 H25B 110.2
H25A C25 H25B 108.5
C25 C26 H26A 109.5
C25 C26 H26B 109.5
H26A C26 H26B 109.5
C25 C26 H26C 109.5
H26A C26 H26C 109.5
H26B C26 H26C 109.5
C32 C27 C28 121.36(18)
C32 C27 S1 119.19(16)
C28 C27 S1 119.45(14)
C29 C28 C27 118.75(18)
C29 C28 H28 120.6
C27 C28 H28 120.6
C30 C29 C28 120.4(2)
C30 C29 H29 119.8
C28 C29 H29 119.8
C29 C30 C31 120.3(2)
C29 C30 H30 119.8
C31 C30 H30 119.8
C30 C31 C32 120.2(2)
C30 C31 H31 119.9
C32 C31 H31 119.9
C27 C32 C31 118.9(2)
C27 C32 H32 120.5
C31 C32 H32 120.5

loop_
_geom_bond_atom_site_label_1
_geom_bond_atom_site_label_2
_geom_bond_distance
S1 O4 1.4264(14)
S1 O3 1.4281(14)
S1 N1 1.6566(16)
S1 C27 1.7652(19)
O1 C24 1.421(2)
O1 C22 1.442(2)
O2 C24 1.413(2)
O2 C25 1.434(2)
N1 C8 1.415(2)
N1 C1 1.415(2)
C1 C2 1.389(3)
C1 C6 1.400(2)
C2 C3 1.384(3)
C2 H2A 0.9500
C3 C4 1.398(3)
C3 H3A 0.9500
C4 C5 1.378(3)
C4 H4A 0.9500
C5 C6 1.399(3)
C5 H5A 0.9500
C6 C7 1.454(3)
C7 C8 1.355(3)
C7 C9 1.469(2)
C8 H8A 0.9500
C9 C10 1.339(3)
C9 H9A 0.9500
C10 C15 1.482(2)
C10 C11 1.539(2)
C11 C22 1.543(2)
C11 C23 1.556(3)
C11 C12 1.586(2)
C12 C13 1.540(3)
C12 C17 1.541(2)
C12 C19 1.556(3)
C13 C14 1.528(3)
C13 H13A 0.9900
C13 H13B 0.9900
C14 C15 1.502(3)
C14 H14A 0.9900
C14 H14B 0.9900
C15 C16 1.321(3)
C16 H16A 0.9500
C16 H16B 0.9500
C17 H17A 0.9800
C17 H17B 0.9800
C17 H17C 0.9800
C18 C19 1.536(3)
C18 H18A 0.9800
C18 H18B 0.9800
C18 H18C 0.9800
C19 C20 1.530(3)
C19 H19 1.0000
C20 C21 1.526(3)
C20 H20A 0.9900
C20 H20B 0.9900
C21 C22 1.522(3)
C21 H21A 0.9900
C21 H21B 0.9900
C22 H22 1.0000
C23 C24 1.534(3)
C23 H23A 0.9900
C23 H23B 0.9900
C24 H24 1.0000
C25 C26 1.508(3)
C25 H25A 0.9900
C25 H25B 0.9900
C26 H26A 0.9800
C26 H26B 0.9800
C26 H26C 0.9800
C27 C32 1.384(3)
C27 C28 1.391(3)
C28 C29 1.387(3)
C28 H28 0.9500
C29 C30 1.378(3)
C29 H29 0.9500
C30 C31 1.385(4)
C30 H30 0.9500
C31 C32 1.386(3)
C31 H31 0.9500
C32 H32 0.9500
